data_4077322
loop_
_publ_author_name
'Hicks, Frederick A.'
'Brookhart, Maurice'

_publ_section_title
;
 A Highly Active Anilinotropone-Based Neutral Nickel(II) Catalyst for
 Ethylene Polymerization
;
_journal_issue 15
_journal_name_full Organometallics
_journal_page_first 3217
_journal_paper_doi 10.1021/om010211s
_journal_volume 20
_journal_year 2001
_chemical_formula_moiety 'C22.50 H27 N O '
_chemical_formula_sum 'C22.5 H27 N O'
_chemical_formula_weight 327.46
_chemical_name_systematic ?
_space_group_IT_number 15
_symmetry_cell_setting monoclinic
_symmetry_space_group_name_Hall '-C 2yc'
_symmetry_space_group_name_H-M 'C 1 2/c 1'
_cell_angle_alpha 90.0
_cell_angle_beta 113.759(1)
_cell_angle_gamma 90.0
_cell_formula_units_Z 8
_cell_length_a 15.5935(6)
_cell_length_b 14.1245(5)
_cell_length_c 19.3648(7)
_cell_measurement_reflns_used 5796
_cell_measurement_temperature 193
_cell_measurement_theta_max 25.00
_cell_measurement_theta_min 2.00
_cell_volume 3903.6(2)
_computing_cell_refinement 'Bruker SAINT'
_computing_data_collection 'Bruker SMART'
_computing_data_reduction 'Bruker SAINT/NRCVAX DATRD2'
_computing_molecular_graphics NRCVAX
_computing_publication_material 'NRCVAX TABLES Jan 94 Version'
_computing_structure_refinement 'NRCVAX LSTSQ'
_computing_structure_solution 'NRCVAX SOLVER'
_diffrn_ambient_temperature 193
_diffrn_measurement_device 'Bruker SMART'
_diffrn_measurement_method 'Omega scan'
_diffrn_radiation_monochromator graphite
_diffrn_radiation_source 'xray tube'
_diffrn_radiation_type 'Molybdenum K\a'
_diffrn_radiation_wavelength 0.71073
_diffrn_reflns_av_R_equivalents 0.027
_diffrn_reflns_limit_h_max 16
_diffrn_reflns_limit_h_min -18
_diffrn_reflns_limit_k_max 16
_diffrn_reflns_limit_k_min 0
_diffrn_reflns_limit_l_max 23
_diffrn_reflns_limit_l_min 0
_diffrn_reflns_number 18103
_diffrn_reflns_theta_max 25.00
_diffrn_reflns_theta_min 0.00
_exptl_absorpt_coefficient_mu 0.07
_exptl_absorpt_correction_T_max 1.0000
_exptl_absorpt_correction_T_min 1.0000
_exptl_absorpt_correction_type none
_exptl_crystal_density_diffrn 1.114
_exptl_crystal_F_000 1416.73
_exptl_crystal_size_max 0.35
_exptl_crystal_size_mid 0.20
_exptl_crystal_size_min 0.20
_refine_diff_density_max 0.46
_refine_diff_density_min -0.38
_refine_ls_extinction_coef 2.938(547)
_refine_ls_extinction_method Larson
_refine_ls_goodness_of_fit_obs 4.25
_refine_ls_matrix_type full
_refine_ls_number_parameters 418
_refine_ls_number_reflns 2840
_refine_ls_R_factor_all 0.073
_refine_ls_R_factor_obs 0.062
_refine_ls_shift/esd_max 0.001
_refine_ls_structure_factor_coef F
_refine_ls_weighting_details 'w = 1/(\s^2^(F)+0.0001F^2^)'
_refine_ls_weighting_scheme calc
_refine_ls_wR_factor_all 0.079
_refine_ls_wR_factor_obs 0.077
_reflns_number_observed 2867
_reflns_number_total 3325
_reflns_observed_criterion 'Inet > 2.5\s(Inet)'
_cod_data_source_file om010211s.cif
_cod_data_source_block c00037
_cod_depositor_comments
;
The following automatic conversions were performed:

'_symmetry_cell_setting' value 'Monoclinic' changed to 'monoclinic'
according to /home/saulius/struct/CIF-dictionaries/cif_core.dic
dictionary named 'cif_core.dic' version 2.4.2 from 2011-04-26.

Automatic conversion script
Id: cif_fix_values 1715 2011-07-08 13:25:40Z adriana 

The following automatic conversions were performed:

'_refine_ls_weighting_scheme' value '1/(\s^2^(F)+0.0001F^2^)' was
changed to 'calc'. New tag '_refine_ls_weighting_details' was
created. The value of the new tag was set to 'w =
1/(\s^2^(F)+0.0001F^2^)'.

Automatic conversion script
Id: cif_fix_values 3143 2015-03-26 13:38:13Z robertas 
;
_cod_original_cell_volume 3903.63(25)
_cod_original_sg_symbol_H-M 'C 2/c'
_cod_original_formula_sum 'C22.50 H27 N O '
_cod_database_code 4077322

loop_
_symmetry_equiv_pos_as_xyz
x,y,z
-x,-y,-z
1/2+x,1/2+y,z
1/2-x,1/2-y,-z
-x,y,1/2-z
x,-y,1/2+z
1/2-x,1/2+y,1/2-z
1/2+x,1/2-y,1/2+z

loop_
_atom_site_aniso_label
_atom_site_aniso_U_11
_atom_site_aniso_U_22
_atom_site_aniso_U_33
_atom_site_aniso_U_12
_atom_site_aniso_U_13
_atom_site_aniso_U_23
_atom_site_aniso_type_symbol
O1 0.0428(9) 0.0659(11) 0.0433(9) 0.0035(7) 0.0198(7) 0.0147(8) O
C2 0.0390(11) 0.0396(12) 0.0340(11) 0.0082(9) 0.0150(9) 0.0011(9) C
C3 0.0541(14) 0.0647(16) 0.0334(13) 0.0133(12) 0.0152(11) 0.0094(11) C
C4 0.0550(15) 0.0812(20) 0.0339(14) 0.0227(14) 0.0031(12) 0.0023(13) C
C5 0.0389(13) 0.0745(18) 0.0479(16) 0.0102(12) 0.0035(12) -0.0117(13) C
C6 0.0353(12) 0.0537(14) 0.0568(16) 0.0017(10) 0.0127(11) -0.0118(12) C
C7 0.0358(11) 0.0415(12) 0.0399(13) 0.0030(9) 0.0126(10) -0.0007(10) C
C8 0.0326(10) 0.0316(11) 0.0317(11) 0.0068(8) 0.0109(8) -0.0001(8) C
N9 0.0303(9) 0.0386(10) 0.0307(9) -0.0004(7) 0.0121(7) 0.0038(7) N
C10 0.0261(9) 0.0401(11) 0.0277(10) 0.0011(8) 0.0083(8) 0.0036(9) C
C11 0.0329(10) 0.0456(13) 0.0390(12) 0.0053(9) 0.0149(9) 0.0032(10) C
C12 0.0423(12) 0.0576(15) 0.0397(13) 0.0051(10) 0.0215(10) -0.0014(11) C
C13 0.0499(13) 0.0569(15) 0.0368(13) -0.0002(11) 0.0212(11) 0.0074(11) C
C14 0.0507(13) 0.0441(14) 0.0372(13) -0.0017(10) 0.0168(10) 0.0076(11) C
C15 0.0349(10) 0.0418(12) 0.0299(11) -0.0018(9) 0.0106(8) 0.0015(9) C
C16 0.0669(15) 0.0458(14) 0.0532(16) 0.0170(12) 0.0343(13) 0.0050(12) C
C17 0.111(3) 0.0674(22) 0.111(3) 0.0440(21) 0.075(3) 0.0225(21) C
C18 0.0981(24) 0.0403(17) 0.120(3) -0.0061(16) 0.0574(24) -0.0067(18) C
C19 0.0567(13) 0.0341(12) 0.0346(12) 0.0005(10) 0.0171(10) 0.0022(10) C
C20 0.162(5) 0.0686(23) 0.144(4) -0.057(3) 0.109(4) -0.058(3) C
C21 0.0691(18) 0.0922(24) 0.0509(17) 0.0287(17) 0.0240(14) -0.0081(17) C
C31 0.0841(17) 0.0934(16) 0.0954(20) 0.0098(12) 0.0543(14) 0.0098(13) C
C32 0.0900(17) 0.0993(16) 0.1013(20) 0.0098(12) 0.0566(14) 0.0098(13) C
C33 0.0760(17) 0.0853(16) 0.0873(20) 0.0098(12) 0.0510(14) 0.0098(13) C
C34 0.0596(17) 0.0689(16) 0.0709(20) 0.0098(12) 0.0444(14) 0.0098(13) C
C35 0.0656(17) 0.0748(16) 0.0769(20) 0.0098(12) 0.0468(14) 0.0098(13) C
C36 0.0884(17) 0.0976(16) 0.0996(20) 0.0098(12) 0.0560(14) 0.0098(13) C
C37 0.0877(17) 0.0970(16) 0.0990(20) 0.0098(12) 0.0557(14) 0.0098(13) C

loop_
_atom_site_label
_atom_site_fract_x
_atom_site_fract_y
_atom_site_fract_z
_atom_site_U_iso_or_equiv
_atom_site_thermal_displace_type
_atom_site_type_symbol
O1 0.07966(9) 0.17935(11) 0.32889(8) 0.0499(10) Uij O
C2 0.16410(13) 0.19899(14) 0.34622(11) 0.0374(12) Uij C
C3 0.23187(16) 0.17703(19) 0.42033(13) 0.0515(15) Uij C
C4 0.32487(18) 0.19938(20) 0.45579(14) 0.0615(16) Uij C
C5 0.38315(17) 0.24952(20) 0.43013(15) 0.0583(15) Uij C
C6 0.35998(15) 0.28390(18) 0.35871(14) 0.0505(14) Uij C
C7 0.27512(14) 0.27802(15) 0.29526(13) 0.0399(12) Uij C
C8 0.18887(13) 0.24092(13) 0.28682(11) 0.0326(11) Uij C
N9 0.11530(11) 0.24252(12) 0.21877(9) 0.0333(10) Uij N
C10 0.12082(12) 0.27287(14) 0.14997(10) 0.0321(11) Uij C
C11 0.14381(13) 0.20667(15) 0.10597(11) 0.0390(12) Uij C
C12 0.14855(14) 0.23837(17) 0.03946(12) 0.0450(14) Uij C
C13 0.13089(15) 0.33214(17) 0.01731(13) 0.0467(14) Uij C
C14 0.10825(15) 0.39584(17) 0.06120(12) 0.0443(13) Uij C
C15 0.10346(13) 0.36853(14) 0.12879(11) 0.0364(12) Uij C
C16 0.15685(18) 0.10295(16) 0.12826(15) 0.0521(15) Uij C
C17 0.2260(3) 0.0521(3) 0.1033(3) 0.087(3) Uij C
C18 0.0609(3) 0.05466(22) 0.0973(3) 0.082(3) Uij C
C19 0.07759(15) 0.43873(15) 0.17623(12) 0.0422(13) Uij C
C20 0.1258(5) 0.5335(3) 0.1828(4) 0.110(4) Uij C
C21 -0.02864(20) 0.4499(3) 0.14560(18) 0.0708(20) Uij C
C31 0.60511(16) 0.30991(19) 0.32933(15) 0.0852(18) Uij C
C32 0.53687(16) 0.25075(19) 0.27894(15) 0.0911(18) Uij C
C33 0.45882(16) 0.28966(19) 0.22083(15) 0.0771(18) Uij C
C34 0.44902(16) 0.38773(19) 0.21312(15) 0.0607(18) Uij C
C35 0.51726(16) 0.44689(19) 0.26351(15) 0.0666(18) Uij C
C36 0.59531(16) 0.40797(19) 0.32162(15) 0.0894(18) Uij C
C37 0.36509(16) 0.42957(19) 0.15063(15) 0.0887(18) Uij C
H3 0.2025(15) 0.1404(17) 0.4491(13) 0.055(6) Uiso H
H4 0.3540(16) 0.1775(17) 0.5071(15) 0.062(7) Uiso H
H5 0.4474(19) 0.2642(18) 0.4665(14) 0.068(7) Uiso H
H6 0.4124(15) 0.3172(15) 0.3510(12) 0.050(6) Uiso H
H7 0.2764(13) 0.3072(14) 0.2498(12) 0.039(5) Uiso H
H9 0.0601(16) 0.2168(16) 0.2188(13) 0.053(6) Uiso H
H12 0.1633(14) 0.1925(16) 0.0074(12) 0.048(6) Uiso H
H13 0.1339(14) 0.3526(15) -0.0300(13) 0.051(6) Uiso H
H14 0.0969(16) 0.4621(18) 0.0459(13) 0.057(7) Uiso H
H16 0.1816(13) 0.1004(14) 0.1826(13) 0.039(6) Uiso H
H17a 0.2897(24) 0.0851(23) 0.1170(17) 0.096(11) Uiso H
H17b 0.2335(21) -0.015(3) 0.1205(17) 0.099(10) Uiso H
H17c 0.1974(22) 0.0435(23) 0.0476(22) 0.097(11) Uiso H
H18a 0.0150(21) 0.0872(23) 0.1152(17) 0.094(10) Uiso H
H18b 0.030(3) 0.061(3) 0.0376(25) 0.126(14) Uiso H
H18c 0.0725(23) -0.011(3) 0.1122(18) 0.104(11) Uiso H
H19 0.0971(15) 0.4114(16) 0.2273(13) 0.051(6) Uiso H
H20a 0.189(3) 0.522(3) 0.1990(20) 0.107(14) Uiso H
H20b 0.112(4) 0.567(4) 0.136(3) 0.19(3) Uiso H
H20c 0.1096(23) 0.576(3) 0.2153(21) 0.116(12) Uiso H
H21a -0.068(3) 0.377(4) 0.1503(25) 0.165(17) Uiso H
H21b -0.0436(19) 0.5046(20) 0.1773(15) 0.077(8) Uiso H
H21c -0.045(3) 0.478(3) 0.0983(23) 0.119(13) Uiso H
H31 0.65883(16) 0.28313(19) 0.36932(15) 0.1010(17) Uiso H
H32 0.54362(16) 0.18326(19) 0.28425(15) 0.1069(17) Uiso H
H33 0.41186(16) 0.24895(19) 0.18616(15) 0.0929(17) Uiso H
H35 0.51051(16) 0.51438(19) 0.25819(15) 0.0824(17) Uiso H
H36 0.64227(16) 0.44868(19) 0.35629(15) 0.1052(17) Uiso H
H37a 0.36908(16) 0.49739(19) 0.15329(15) 0.1045(17) Uiso H
H37b 0.36333(16) 0.40875(19) 0.10289(15) 0.1045(17) Uiso H
H37c 0.30916(16) 0.40934(19) 0.15573(15) 0.1045(17) Uiso H

loop_
_atom_type_symbol
_atom_type_scat_dispersion_real
_atom_type_scat_dispersion_imag
_atom_type_scat_source
C 0.003 0.002 'International Tables Vol. IV Table 2.2B'
H 0.000 0.000 'International Tables Vol. IV Table 2.2B'
N 0.006 0.003 'International Tables Vol. IV Table 2.2B'
O 0.011 0.006 'International Tables Vol. IV Table 2.2B'
Si 0.082 0.070 'International Tables Vol. IV Table 2.2B'

loop_
_geom_angle_atom_site_label_1
_geom_angle_atom_site_label_2
_geom_angle_atom_site_label_3
_geom_angle
O(1) C(2) C(3) 119.50(19)
O(1) C(2) C(8) 117.19(17)
C(3) C(2) C(8) 123.26(18)
C(2) C(3) C(4) 131.15(24)
C(3) C(4) C(5) 130.59(25)
C(4) C(5) C(6) 126.58(23)
C(5) C(6) C(7) 129.58(23)
C(6) C(7) C(8) 130.80(22)
C(2) C(8) C(7) 127.14(18)
C(2) C(8) N(9) 112.31(16)
C(7) C(8) N(9) 120.53(18)
C(8) N(9) C(10) 124.35(16)
N(9) C(10) C(11) 119.31(17)
N(9) C(10) C(15) 118.77(17)
C(11) C(10) C(15) 121.92(18)
C(10) C(11) C(12) 117.91(19)
C(10) C(11) C(16) 120.50(18)
C(12) C(11) C(16) 121.48(19)
C(11) C(12) C(13) 121.03(21)
C(12) C(13) C(14) 120.12(21)
C(13) C(14) C(15) 121.47(21)
C(10) C(15) C(14) 117.54(19)
C(10) C(15) C(19) 121.32(17)
C(14) C(15) C(19) 121.11(19)
C(11) C(16) C(17) 113.24(22)
C(11) C(16) C(18) 108.73(22)
C(17) C(16) C(18) 111.7(3)
C(15) C(19) C(20) 112.66(23)
C(15) C(19) C(21) 110.17(19)
C(20) C(19) C(21) 111.5(3)
C(32) C(31) C(33)a 22.04(18)
C(32) C(31) C(34)a 87.19(18)
C(32) C(31) C(36) 120.00(21)
C(32) C(31) C(37)a 142.29(20)
C(33)a C(31) C(34)a 65.25(20)
C(33)a C(31) C(36) 98.08(23)
C(33)a C(31) C(37)a 120.31(24)
C(34)a C(31) C(36) 32.83(14)
C(34)a C(31) C(37)a 55.10(15)
C(36) C(31) C(37)a 22.32(12)
C(31) C(32) C(32)a 143.1(3)
C(31) C(32) C(33) 120.00(24)
C(31) C(32) C(33)a 49.0(3)
C(32)a C(32) C(33) 23.31(17)
C(32)a C(32) C(33)a 94.2(4)
C(33) C(32) C(33)a 71.3(3)
C(31)a C(33) C(32) 171.4(3)
C(31)a C(33) C(32)a 109.0(4)
C(31)a C(33) C(33)a 164.5(3)
C(31)a C(33) C(34) 68.31(21)
C(32) C(33) C(32)a 62.5(3)
C(32) C(33) C(33)a 23.30(16)
C(32) C(33) C(34) 120.00(21)
C(32)a C(33) C(33)a 85.4(3)
C(32)a C(33) C(34) 174.0(6)
C(33)a C(33) C(34) 96.78(21)
C(31)a C(34) C(33) 46.44(15)
C(31)a C(34) C(34)a 129.55(21)
C(31)a C(34) C(35) 166.30(24)
C(31)a C(34) C(35)a 172.5(3)
C(31)a C(34) C(36)a 71.4(3)
C(31)a C(34) C(37) 73.59(17)
C(33) C(34) C(34)a 83.21(17)
C(33) C(34) C(35) 120.00(21)
C(33) C(34) C(35)a 140.4(3)
C(33) C(34) C(36)a 117.8(3)
C(33) C(34) C(37) 120.00(21)
C(34)a C(34) C(35) 36.81(15)
C(34)a C(34) C(35)a 57.23(19)
C(34)a C(34) C(36)a 158.7(3)
C(34)a C(34) C(37) 156.77(23)
C(35) C(34) C(35)a 20.50(17)
C(35) C(34) C(36)a 122.2(3)
C(35) C(34) C(37) 120.00(23)
C(35)a C(34) C(36)a 101.7(3)
C(35)a C(34) C(37) 99.54(25)
C(36)a C(34) C(37) 3.0(3)
C(34) C(35) C(34)a 85.96(24)
C(34) C(35) C(35)a 36.9(3)
C(34) C(35) C(36) 120.00(24)
C(34)a C(35) C(35)a 122.6(5)
C(34)a C(35) C(36) 34.08(18)
C(35)a C(35) C(36) 156.7(5)
C(31) C(36) C(34)a 75.8(3)
C(31) C(36) C(35) 120.00(21)
C(31) C(36) C(37)a 108.9(3)
C(34)a C(36) C(35) 44.25(24)
C(34)a C(36) C(37)a 173.5(6)
C(35) C(36) C(37)a 131.1(4)
C(31)a C(37) C(34) 51.30(14)
C(31)a C(37) C(36)a 48.8(3)
C(34) C(37) C(36)a 3.4(3)

loop_
_geom_bond_atom_site_label_1
_geom_bond_atom_site_label_2
_geom_bond_distance
O(1) C(2) 1.2519(24)
C(2) C(3) 1.432(3)
C(2) C(8) 1.477(3)
C(3) C(4) 1.368(4)
C(4) C(5) 1.392(4)
C(5) C(6) 1.370(4)
C(6) C(7) 1.399(3)
C(7) C(8) 1.390(3)
C(8) N(9) 1.3546(24)
N(9) C(10) 1.4349(24)
C(10) C(11) 1.405(3)
C(10) C(15) 1.406(3)
C(11) C(12) 1.393(3)
C(11) C(16) 1.518(3)
C(12) C(13) 1.385(3)
C(13) C(14) 1.378(3)
C(14) C(15) 1.395(3)
C(15) C(19) 1.513(3)
C(16) C(17) 1.527(4)
C(16) C(18) 1.530(4)
C(19) C(20) 1.515(4)
C(19) C(21) 1.526(4)
C(31) C(32) 1.395(3)
C(31) C(33)a 1.113(3)
C(31) C(34)a 1.427(3)
C(31) C(36) 1.395(4)
C(31) C(37)a 1.754(4)
C(32) C(32)a 1.241(4)
C(32) C(33) 1.395(3)
C(32) C(33)a 0.554(4)
C(33) C(31)a 1.113(3)
C(33) C(32)a 0.554(4)
C(33) C(33)a 1.325(4)
C(33) C(34) 1.395(4)
C(34) C(31)a 1.427(3)
C(34) C(34)a 1.655(4)
C(34) C(35) 1.395(3)
C(34) C(35)a 0.994(4)
C(34) C(36)a 0.798(3)
C(34) C(37) 1.500(3)
C(35) C(34)a 0.994(4)
C(35) C(35)a 0.580(4)
C(35) C(36) 1.395(3)
C(36) C(34)a 0.798(3)
C(36) C(37)a 0.704(3)
C(37) C(31)a 1.754(4)
C(37) C(36)a 0.704(3)
